data_4323226
loop_
_publ_author_name
'Robert T. Jonas'
'T. D. P. Stack'

_publ_contact_author
;
T. D. P. Stack
Department of Chemistry
Stanford University
Stanford, CA 94305
;
_publ_contact_author_email ' STACK@LELAND.STANFORD.EDU '
_publ_contact_author_fax ' (650) 725-0259 '
_publ_contact_author_phone ' (650) 725-8736 '
_publ_section_title
;
 Synthesis and Characterization of a Family of Systematically Varied
 Tris(2-pyridyl)methoxymethane Ligands: Copper(I) and Copper(II) Complexes
;
_journal_name_full 'Inorganic Chemistry'
_journal_page_first 6615
_journal_page_last 6629
_journal_paper_doi 10.1021/ic9713487
_journal_volume 37
_journal_year 1998
_chemical_formula_sum 'C38 H36 Cu F3 N6 O6 S'
_chemical_formula_weight 825.34
_space_group_IT_number 14
_symmetry_cell_setting monoclinic
_symmetry_Int_Tables_number 14
_symmetry_space_group_name_Hall '-P 2yab'
_symmetry_space_group_name_H-M 'P 1 21/a 1'
_cell_angle_alpha 90.01(1)
_cell_angle_beta 113.583(7)
_cell_angle_gamma 90.010(8)
_cell_formula_units_Z 4
_cell_length_a 16.778(1)
_cell_length_b 13.970(2)
_cell_length_c 16.940(2)
_cell_measurement_reflns_used 25
_cell_measurement_temperature 203.2
_cell_measurement_theta_max 18.0
_cell_measurement_theta_min 9.8
_cell_volume 3638.9(7)
_computing_cell_refinement 'MSC/AFC Diffractometer Control'
_computing_data_collection 'MSC/AFC Diffractometer Control'
_computing_data_reduction teXsan
_computing_publication_material teXsan
_computing_structure_refinement teXsan
_computing_structure_solution
;
SAPI91 (Fan, 1991)
;
_diffrn_ambient_temperature 203.2
_diffrn_measurement_device unknown
_diffrn_measurement_method \w
_diffrn_orient_matrix_UB_11 -0.03039
_diffrn_orient_matrix_UB_12 0.05260
_diffrn_orient_matrix_UB_13 -0.04112
_diffrn_orient_matrix_UB_21 0.01637
_diffrn_orient_matrix_UB_22 0.04612
_diffrn_orient_matrix_UB_23 0.04915
_diffrn_orient_matrix_UB_31 0.05512
_diffrn_orient_matrix_UB_32 0.01528
_diffrn_orient_matrix_UB_33 -0.00679
_diffrn_radiation_detector 'scintillation counter'
_diffrn_radiation_monochromator graphite
_diffrn_radiation_source 'X-ray tube'
_diffrn_radiation_type 'Mo K\a'
_diffrn_radiation_wavelength 0.7109
_diffrn_reflns_av_R_equivalents 0.04344
_diffrn_reflns_limit_h_max 19
_diffrn_reflns_limit_h_min 0
_diffrn_reflns_limit_k_max 16
_diffrn_reflns_limit_k_min 0
_diffrn_reflns_limit_l_max 18
_diffrn_reflns_limit_l_min -20
_diffrn_reflns_number 6906
_diffrn_reflns_reduction_process 'Lp corrections applied'
_diffrn_reflns_theta_max 24.99
_diffrn_reflns_theta_min 0.00
_diffrn_standards_decay_% 1.15
_diffrn_standards_interval_count 200
_diffrn_standards_number 3
_exptl_absorpt_coefficient_mu 0.730
_exptl_absorpt_correction_type none
_exptl_crystal_colour yellow
_exptl_crystal_density_diffrn 1.506
_exptl_crystal_density_meas ?
_exptl_crystal_description cubic
_exptl_crystal_F_000 1704.00
_exptl_crystal_size_max 0.60
_exptl_crystal_size_mid 0.50
_exptl_crystal_size_min 0.20
_refine_diff_density_max 0.37
_refine_diff_density_min -0.38
_refine_ls_extinction_method none
_refine_ls_goodness_of_fit_ref 2.200
_refine_ls_matrix_type full
_refine_ls_number_constraints 0
_refine_ls_number_parameters 550
_refine_ls_number_reflns 3893
_refine_ls_number_restraints 0
_refine_ls_R_factor_gt 0.0420
_refine_ls_shift/su_max 0.6230
_refine_ls_shift/su_mean 0.0000
_refine_ls_structure_factor_coef F
_refine_ls_weighting_details 'w = 1/[\s^2^(Fo) + 0.00001|Fo|^2^]'
_refine_ls_weighting_scheme sigma
_refine_ls_wR_factor_ref 0.0360
_reflns_number_gt 3893
_reflns_number_total 6692
_reflns_threshold_expression I>3.00\s(I)
_cod_data_source_file ic9713487_05.cif
_cod_data_source_block '_[(L0)2Cu](OTf)(acetone)'
_cod_depositor_comments
;
The following automatic conversions were performed:

'_exptl_crystal_density_meas' value 'not measured' was changed to '?'
- the value is perceived as not measured.

Automatic conversion script
Id: cif_fix_values 3008 2015-01-20 13:52:24Z robertas 
;
_cod_original_cell_volume 3638.8(7)
_cod_original_sg_symbol_H-M 'P 21/a '
_cod_original_formula_sum 'C38 H36 Cu F3 N6 O6 S '
_cod_database_code 4323226

loop_
_symmetry_equiv_pos_as_xyz
'   +x,   +y,   +z'
'1/2-x,1/2+y,   -z'
'   -x,   -y,   -z'
'1/2+x,1/2-y,   +z'

loop_
_atom_site_label
_atom_site_fract_x
_atom_site_fract_y
_atom_site_fract_z
_atom_site_U_iso_or_equiv
_atom_site_occupancy
_atom_site_refinement_flags
_atom_site_adp_type
_atom_site_calc_flag
_atom_site_calc_attached_atom
Cu(1) 0.34205(3) 0.24802(4) 0.25587(3) 0.0293(1) 1.000 . Uani d ?
S(1) 0.1165 -0.35634(7) 0.23367(8) 0.0455(4) 1.000 . Uani d ?
F(1) 0.2544 -0.2521 0.3078(2) 0.092(1) 1.000 . Uani d ?
F(2) 0.1421 -0.1992 0.3227 0.082(1) 1.0000(2) . Uani c ?
F(3) 0.2105(2) -0.3203 0.3938 0.086(1) 1.0000(1) . Uani d ?
O(1) 0.2543(1) 0.1772(1) -0.0302 0.0318(8) 1.0000(2) . Uani d ?
O(2) 0.4905(1) 0.2072(1) 0.5473(1) 0.0282(7) 1.0000(1) . Uani d ?
O(3) 0.0973(1) -0.2985(1) 0.1584(1) 0.099(1) 1.0000(2) . Uani d ?
O(4) 0.1720(3) -0.4366(2) 0.2405(2) 0.061(1) 1.0000(3) . Uani d ?
O(5) 0.0454(2) -0.3757(2) 0.2567(2) 0.104(2) 1.0000(2) . Uani d ?
O(6) 0.4905(3) 0.4655(2) 0.7177(3) 0.057(1) 1.0000(3) . Uani d ?
N(1) 0.1976(2) 0.0643(2) 0.0803(2) 0.032(1) 1.0000(2) . Uani d ?
N(2) 0.2278(2) 0.2882(2) 0.1500(2) 0.0249(9) 1.000 . Uani d ?
N(3) 0.4083 0.2606(2) 0.1801(2) 0.0260(9) 1.000 . Uani d ?
N(4) 0.5827 0.2679 0.4425(2) 0.043(1) 1.000 . Uani d ?
N(5) 0.3264 0.1481 0.3339 0.0230(9) 1.0000(1) . Uani c ?
N(6) 0.3815(2) 0.3479 0.3565 0.0244(9) 1.0000(1) . Uani d ?
C(1) 0.2819(1) 0.1935(1) 0.0607 0.024(1) 1.0000(1) . Uani d ?
C(2) 0.2895(1) 0.0937(1) -0.0538(1) 0.043(1) 1.0000(1) . Uani d ?
C(3) 0.2792(2) 0.0976(2) 0.1031(1) 0.026(1) 1.0000(2) . Uani d ?
C(4) 0.3523(3) 0.0441(2) 0.1509(2) 0.029(1) 1.0000(2) . Uani d ?
C(5) 0.3410(2) -0.0479(2) 0.1738(2) 0.037(1) 1.0000(2) . Uani d ?
C(6) 0.2589(2) -0.0842(2) 0.1496(2) 0.043(1) 1.0000(3) . Uani d ?
C(7) 0.1898(3) -0.0255(2) 0.1036(2) 0.038(1) 1.0000(3) . Uani d ?
C(8) 0.2167(3) 0.2643(3) 0.0690(3) 0.023(1) 1.000 . Uani d ?
C(9) 0.1498 0.3027(2) -0.0022(3) 0.028(1) 1.000 . Uani d ?
C(10) 0.0941 0.3677 0.0093(2) 0.034(1) 1.000 . Uani d ?
C(11) 0.1049 0.3934 0.0913 0.033(1) 1.0000(2) . Uani c ?
C(12) 0.1728(2) 0.3525 0.1596 0.031(1) 1.0000(2) . Uani d ?
C(13) 0.3719(2) 0.2414(2) 0.0948 0.023(1) 1.0000(2) . Uani d ?
C(14) 0.4110(2) 0.2699(2) 0.0406(2) 0.030(1) 1.0000(2) . Uani d ?
C(15) 0.4904(2) 0.3167(2) 0.0740(2) 0.036(1) 1.0000(3) . Uani d ?
C(16) 0.5272(2) 0.3365(2) 0.1603(2) 0.037(1) 1.0000(2) . Uani d ?
C(17) 0.4852(2) 0.3082(3) 0.2113(2) 0.033(1) 1.0000(2) . Uani d ?
C(18) 0.4498(2) 0.2158(2) 0.4553(3) 0.022(1) 1.0000(3) . Uani d ?
C(19) 0.5521(3) 0.1315(2) 0.5817(2) 0.039(1) 1.0000(2) . Uani d ?
C(20) 0.5190(2) 0.1986(3) 0.4182(2) 0.022(1) 1.000 . Uani d ?
C(21) 0.5202 0.1189(2) 0.3747(2) 0.023(1) 1.000 . Uani d ?
C(22) 0.5906 0.1034 0.3536(3) 0.050(1) 1.000 . Uani d ?
C(23) 0.6572 0.1687 0.3781 0.059(2) 1.0000(2) . Uani c ?
C(24) 0.6521(2) 0.2479 0.4219 0.052(1) 1.0000(1) . Uani d ?
C(25) 0.3734(1) 0.1465(2) 0.4201 0.021(1) 1.0000(2) . Uani d ?
C(26) 0.3524(2) 0.0871(2) 0.4737(2) 0.029(1) 1.0000(2) . Uani d ?
C(27) 0.2820(2) 0.0259(3) 0.4395(2) 0.037(1) 1.0000(4) . Uani d ?
C(28) 0.2340(4) 0.0266(2) 0.3521(3) 0.037(1) 1.0000(2) . Uani d ?
C(29) 0.2574(2) 0.0892(2) 0.3017(2) 0.030(1) 1.0000(2) . Uani d ?
C(30) 0.4166(2) 0.3195(2) 0.4396(3) 0.021(1) 1.0000(3) . Uani d ?
C(31) 0.4237(3) 0.3799(3) 0.5064(2) 0.028(1) 1.0000(2) . Uani d ?
C(32) 0.3962(2) 0.4731(3) 0.4891(3) 0.034(1) 1.000 . Uani d ?
C(33) 0.3615 0.5041(2) 0.4053(3) 0.035(1) 1.000 . Uani d ?
C(34) 0.3554 0.4397 0.3411(2) 0.031(1) 1.000 . Uani d ?
C(35) 0.1837 -0.2782 0.3177 0.043(1) 1.0000(2) . Uani c ?
C(36) 0.5300(2) 0.4064 0.7710 0.039(1) 1.0000(2) . Uani d ?
C(37) 0.5813(2) 0.3290(2) 0.7540 0.048(1) 1.0000(2) . Uani d ?
C(38) 0.5276(2) 0.4064(2) 0.8585(2) 0.055(2) 1.0000(2) . Uani d ?
H(1) 0.3525(2) 0.0949(2) -0.0321(2) 0.052922(2) 1.0000(3) . Uiso d ?
H(2) 0.2745(3) 0.0351(2) -0.0323(2) 0.043728(2) 1.0000(2) . Uiso d ?
H(3) 0.2688(2) 0.0857(3) -0.1159(2) 0.043728(3) 1.0000(2) . Uiso d ?
H(4) 0.4098(3) 0.0735(2) 0.1639(3) 0.037995(3) 1.0000(3) . Uiso d ?
H(5) 0.3914(3) -0.0889(3) 0.2055(3) 0.037995(4) 1.0000(3) . Uiso d ?
H(6) 0.2406 -0.1467 0.1637 0.038 1.000 . Uiso c ?
H(7) 0.1297 -0.0470 0.0853 0.038 1.000 . Uiso c ?
H(8) 0.1420 0.2831 -0.0604 0.033 1.000 . Uiso c ?
H(9) 0.0474 0.3964 -0.0403 0.032 1.000 . Uiso c ?
H(10) 0.0702 0.4411 0.1056 0.038 1.000 . Uiso c ?
H(11) 0.1803 0.3719 0.2183 0.037 1.000 . Uiso c ?
H(12) 0.3832 0.2563 -0.0212 0.059 1.000 . Uiso c ?
H(13) 0.5113 0.3436 0.0320 0.038 1.000 . Uiso c ?
H(14) 0.5818 0.3671 0.1948 0.038 1.000 . Uiso c ?
H(15) 0.5019 0.3268 0.2714 0.038 1.000 . Uiso c ?
H(16) 0.5306 0.0727 0.5474 0.040 1.000 . Uiso c ?
H(17) 0.6068 0.1453 0.5824 0.038 1.000 . Uiso c ?
H(18) 0.5583 0.1147 0.6394 0.045 1.000 . Uiso c ?
H(19) 0.4729 0.0720 0.3597 0.032 1.000 . Uiso c ?
H(20) 0.5943 0.0455 0.3218 0.040 1.000 . Uiso c ?
H(21) 0.7102 0.1493 0.3715 0.038 1.000 . Uiso c ?
H(22) 0.6950 0.2998 0.4363 0.038 1.000 . Uiso c ?
H(23) 0.3867 0.0881 0.5360 0.032 1.000 . Uiso c ?
H(24) 0.2692 -0.0185 0.4780 0.038 1.000 . Uiso c ?
H(25) 0.1845 -0.0159 0.3273 0.040 1.000 . Uiso c ?
H(26) 0.2214 0.0897 0.2389 0.036 1.000 . Uiso c ?
H(27) 0.4468 0.3560 0.5659 0.038 1.000 . Uiso c ?
H(28) 0.4025 0.5215 0.5344 0.038 1.000 . Uiso c ?
H(29) 0.3473 0.5699 0.3852 0.038 1.000 . Uiso c ?
H(30) 0.3301 0.4618 0.2801 0.038 1.000 . Uiso c ?
H(31) 0.6261 0.3544 0.7381 0.053 1.000 . Uiso c ?
H(32) 0.5446 0.2889 0.7072 0.053 1.000 . Uiso c ?
H(33) 0.6085 0.2890 0.8034 0.059 1.000 . Uiso c ?
H(34) 0.5855 0.4160 0.9022 0.038 1.000 . Uiso c ?
H(35) 0.4903 0.4525 0.8633 0.038 1.000 . Uiso c ?
H(36) 0.5092 0.3434 0.8694 0.059 1.000 . Uiso c ?

loop_
_atom_site_aniso_label
_atom_site_aniso_U_11
_atom_site_aniso_U_22
_atom_site_aniso_U_33
_atom_site_aniso_U_12
_atom_site_aniso_U_13
_atom_site_aniso_U_23
Cu(1) 0.0284(3) 0.0355(3) 0.0213(2) 0.0002(3) 0.0070(2) 0.0013(3)
S(1) 0.0410(7) 0.0434(7) 0.0404(7) 0.0077(6) 0.0041(6) -0.0110(6)
F(1) 0.054(2) 0.094(2) 0.133(3) -0.029(2) 0.043(2) -0.004(2)
F(2) 0.077(2) 0.049(2) 0.101(2) 0.011(2) 0.017(2) -0.031(2)
F(3) 0.105(2) 0.106(2) 0.030(2) 0.019(2) 0.011(2) 0.003(2)
O(1) 0.034(2) 0.038(2) 0.020(1) 0.008(1) 0.008(1) -0.003(1)
O(2) 0.031(2) 0.032(2) 0.018(1) 0.005(1) 0.005(1) 0.003(1)
O(3) 0.136(3) 0.098(3) 0.032(2) 0.058(3) 0.002(2) 0.009(2)
O(4) 0.077(2) 0.043(2) 0.060(2) 0.020(2) 0.025(2) -0.010(2)
O(5) 0.045(2) 0.089(3) 0.183(4) -0.028(2) 0.050(3) -0.038(3)
O(6) 0.060(2) 0.050(2) 0.053(2) 0.008(2) 0.014(2) 0.015(2)
N(1) 0.031(2) 0.028(2) 0.034(2) -0.004(2) 0.010(2) -0.006(2)
N(2) 0.020(2) 0.027(2) 0.023(2) 0.003(1) 0.005(1) -0.000(1)
N(3) 0.023(2) 0.031(2) 0.022(2) -0.000(2) 0.007(1) 0.002(2)
N(4) 0.033(2) 0.057(3) 0.038(2) -0.006(2) 0.015(2) 0.006(2)
N(5) 0.017(2) 0.026(2) 0.025(2) -0.001(1) 0.007(1) -0.004(1)
N(6) 0.024(2) 0.025(2) 0.022(2) 0.001(2) 0.007(1) 0.004(1)
C(1) 0.021(2) 0.028(2) 0.021(2) 0.003(2) 0.006(2) -0.001(2)
C(2) 0.046(3) 0.049(3) 0.034(3) 0.008(2) 0.017(2) -0.010(2)
C(3) 0.030(2) 0.025(2) 0.024(2) -0.001(2) 0.011(2) -0.006(2)
C(4) 0.026(2) 0.030(2) 0.029(2) 0.004(2) 0.009(2) -0.001(2)
C(5) 0.045(3) 0.033(3) 0.032(3) 0.013(2) 0.013(2) 0.002(2)
C(6) 0.063(3) 0.027(3) 0.041(3) -0.003(2) 0.023(2) -0.003(2)
C(7) 0.033(3) 0.037(3) 0.043(3) -0.012(2) 0.013(2) -0.015(2)
C(8) 0.020(2) 0.020(2) 0.024(2) -0.002(2) 0.005(2) 0.000(2)
C(9) 0.029(2) 0.027(2) 0.022(2) 0.004(2) 0.004(2) 0.002(2)
C(10) 0.029(2) 0.030(3) 0.033(2) 0.004(2) 0.001(2) 0.007(2)
C(11) 0.027(2) 0.028(2) 0.043(3) 0.002(2) 0.012(2) -0.001(2)
C(12) 0.031(2) 0.033(3) 0.026(2) -0.000(2) 0.009(2) -0.004(2)
C(13) 0.021(2) 0.022(2) 0.025(2) 0.005(2) 0.008(2) 0.001(2)
C(14) 0.034(2) 0.029(3) 0.029(2) 0.005(2) 0.015(2) 0.004(2)
C(15) 0.038(3) 0.035(3) 0.041(3) 0.004(2) 0.023(2) 0.012(2)
C(16) 0.021(2) 0.042(3) 0.045(3) -0.004(2) 0.011(2) 0.006(2)
C(17) 0.030(2) 0.038(3) 0.031(2) -0.003(2) 0.010(2) -0.001(2)
C(18) 0.022(2) 0.024(2) 0.018(2) -0.001(2) 0.007(2) 0.001(2)
C(19) 0.036(3) 0.041(3) 0.031(2) 0.007(2) 0.003(2) 0.009(2)
C(20) 0.017(2) 0.030(2) 0.018(2) -0.000(2) 0.006(2) 0.002(2)
C(21) 0.022(2) 0.026(2) 0.018(2) 0.007(2) 0.006(2) -0.001(2)
C(22) 0.062(3) 0.056(3) 0.025(2) 0.030(3) 0.010(2) 0.003(2)
C(23) 0.029(3) 0.116(4) 0.033(3) 0.030(3) 0.014(2) 0.016(3)
C(24) 0.030(2) 0.085(4) 0.035(2) -0.026(3) 0.008(2) 0.011(3)
C(25) 0.016(2) 0.020(2) 0.028(2) 0.004(2) 0.010(2) 0.000(2)
C(26) 0.024(2) 0.033(3) 0.032(2) 0.006(2) 0.012(2) 0.009(2)
C(27) 0.031(2) 0.037(3) 0.048(3) 0.001(2) 0.021(2) 0.012(2)
C(28) 0.023(2) 0.031(3) 0.060(3) -0.009(2) 0.017(2) -0.002(2)
C(29) 0.026(2) 0.032(3) 0.030(2) -0.003(2) 0.009(2) -0.006(2)
C(30) 0.014(2) 0.024(2) 0.027(2) -0.003(2) 0.009(2) 0.001(2)
C(31) 0.021(2) 0.031(3) 0.031(2) 0.003(2) 0.009(2) -0.003(2)
C(32) 0.027(2) 0.033(3) 0.046(3) -0.000(2) 0.019(2) -0.013(2)
C(33) 0.026(2) 0.024(2) 0.054(3) 0.002(2) 0.015(2) 0.001(2)
C(34) 0.023(2) 0.030(2) 0.036(3) -0.000(2) 0.009(2) 0.005(2)
C(35) 0.042(3) 0.041(3) 0.046(3) 0.005(2) 0.018(2) -0.002(2)
C(36) 0.034(3) 0.038(3) 0.040(3) -0.009(2) 0.008(2) -0.002(2)
C(37) 0.045(3) 0.055(3) 0.040(3) 0.004(2) 0.012(2) -0.007(2)
C(38) 0.059(3) 0.049(3) 0.055(3) 0.012(3) 0.021(3) 0.000(3)

loop_
_atom_type_symbol
_atom_type_oxidation_number
_atom_type_number_in_cell
_atom_type_scat_dispersion_real
_atom_type_scat_dispersion_imag
_atom_type_scat_source
C 0 152 0.002 0.002
;International Tables for Crystallography
(1992, Vol. C, Table 6.1.1.2)
;
F 0 12 0.014 0.010
;International Tables for Crystallography
(1992, Vol. C, Table 6.1.1.2)
;
S 0 4 0.110 0.124
;International Tables for Crystallography
(1992, Vol. C, Table 6.1.1.2)
;
O 0 24 0.008 0.006
;International Tables for Crystallography
(1992, Vol. C, Table 6.1.1.2)
;
N 0 24 0.004 0.003
;International Tables for Crystallography
(1992, Vol. C, Table 6.1.1.2)
;
Cu 0 4 0.263 1.266
;International Tables for Crystallography
(1992, Vol. C, Tables 4.2.6.8 and 6.1.1.1)
;
H 0 144 0.000 0.000
;International Tables for Crystallography
(1992, Vol. C, Table 6.1.1.2)
;

loop_
_geom_angle_atom_site_label_1
_geom_angle_atom_site_label_2
_geom_angle_atom_site_label_3
_geom_angle
_geom_angle_site_symmetry_1
_geom_angle_site_symmetry_2
_geom_angle_site_symmetry_3
_geom_angle_publ_flag
N(2) Cu(1) N(3) 88.9(1) . . . ?
N(2) Cu(1) N(5) 115.49(9) . . . ?
N(2) Cu(1) N(6) 113.5(1) . . . ?
N(3) Cu(1) N(5) 136.91(7) . . . ?
N(3) Cu(1) N(6) 112.6(1) . . . ?
N(5) Cu(1) N(6) 90.56(4) . . . ?
O(3) S(1) O(4) 114.9(2) . . . ?
O(3) S(1) O(5) 115.9(1) . . . ?
O(3) S(1) C(35) 102.05(8) . . . ?
O(4) S(1) O(5) 114.8(2) . . . ?
O(4) S(1) C(35) 103.3(1) . . . ?
O(5) S(1) C(35) 103.2(1) . . . ?
C(1) O(1) C(2) 115.9(2) . . . ?
C(18) O(2) C(19) 117.2(2) . . . ?
C(3) N(1) C(7) 116.6(3) . . . ?
Cu(1) N(2) C(8) 120.5(3) . . . ?
Cu(1) N(2) C(12) 120.6(2) . . . ?
C(8) N(2) C(12) 117.8(3) . . . ?
Cu(1) N(3) C(13) 122.4(1) . . . ?
Cu(1) N(3) C(17) 118.5(2) . . . ?
C(13) N(3) C(17) 117.7(3) . . . ?
C(20) N(4) C(24) 114.7(2) . . . ?
Cu(1) N(5) C(25) 123.1(1) . . . ?
Cu(1) N(5) C(29) 118.4(1) . . . ?
C(25) N(5) C(29) 117.6(2) . . . ?
Cu(1) N(6) C(30) 121.1(1) . . . ?
Cu(1) N(6) C(34) 120.3(1) . . . ?
C(30) N(6) C(34) 117.0(2) . . . ?
O(1) C(1) C(3) 107.9(2) . . . ?
O(1) C(1) C(8) 105.5(2) . . . ?
O(1) C(1) C(13) 108.5(1) . . . ?
C(3) C(1) C(8) 111.6(2) . . . ?
C(3) C(1) C(13) 114.4(1) . . . ?
C(8) C(1) C(13) 108.5(2) . . . ?
O(1) C(2) H(1) 112.8(2) . . . no
O(1) C(2) H(2) 112.5(4) . . . no
O(1) C(2) H(3) 112.7(3) . . . no
H(1) C(2) H(2) 106.2(3) . . . no
H(1) C(2) H(3) 106.0(4) . . . no
H(2) C(2) H(3) 106.0(3) . . . no
N(1) C(3) C(1) 112.6(2) . . . ?
N(1) C(3) C(4) 122.7(3) . . . ?
C(1) C(3) C(4) 124.1(3) . . . ?
C(3) C(4) C(5) 118.6(4) . . . ?
C(3) C(4) H(4) 117.6(4) . . . no
C(5) C(4) H(4) 123.8(4) . . . no
C(4) C(5) C(6) 119.8(3) . . . ?
C(4) C(5) H(5) 120.8(4) . . . no
C(6) C(5) H(5) 119.4(4) . . . no
C(5) C(6) C(7) 117.9(3) . . . ?
C(5) C(6) H(6) 129.0 . . . no
C(7) C(6) H(6) 113.0 . . . no
N(1) C(7) C(6) 124.4(4) . . . ?
N(1) C(7) H(7) 114.0 . . . no
C(6) C(7) H(7) 121.6 . . . no
N(2) C(8) C(1) 116.3(3) . . . ?
N(2) C(8) C(9) 121.6(4) . . . ?
C(1) C(8) C(9) 122.1(4) . . . ?
C(8) C(9) C(10) 119.6(4) . . . ?
C(8) C(9) H(8) 120.2 . . . no
C(10) C(9) H(8) 120.2 . . . no
C(9) C(10) C(11) 119.6(2) . . . ?
C(9) C(10) H(9) 120.5 . . . no
C(11) C(10) H(9) 119.8 . . . no
C(10) C(11) C(12) 117.96(7) . . . ?
C(10) C(11) H(10) 125.3 . . . no
C(12) C(11) H(10) 116.7 . . . no
N(2) C(12) C(11) 123.5(1) . . . ?
N(2) C(12) H(11) 119.2 . . . no
C(11) C(12) H(11) 117.3 . . . no
N(3) C(13) C(1) 116.2(2) . . . ?
N(3) C(13) C(14) 121.5(2) . . . ?
C(1) C(13) C(14) 122.1(1) . . . ?
C(13) C(14) C(15) 119.9(3) . . . ?
C(13) C(14) H(12) 120.3 . . . no
C(15) C(14) H(12) 119.7 . . . no
C(14) C(15) C(16) 118.7(3) . . . ?
C(14) C(15) H(13) 116.6 . . . no
C(16) C(15) H(13) 123.7 . . . no
C(15) C(16) C(17) 119.2(3) . . . ?
C(15) C(16) H(14) 130.5 . . . no
C(17) C(16) H(14) 110.4 . . . no
N(3) C(17) C(16) 122.9(3) . . . ?
N(3) C(17) H(15) 111.6 . . . no
C(16) C(17) H(15) 125.0 . . . no
O(2) C(18) C(20) 108.7(3) . . . ?
O(2) C(18) C(25) 109.4(3) . . . ?
O(2) C(18) C(30) 104.4(3) . . . ?
C(20) C(18) C(25) 113.1(3) . . . ?
C(20) C(18) C(30) 110.8(3) . . . ?
C(25) C(18) C(30) 110.0(3) . . . ?
O(2) C(19) H(16) 109.9 . . . no
O(2) C(19) H(17) 113.5 . . . no
O(2) C(19) H(18) 111.0 . . . no
H(16) C(19) H(17) 107.8 . . . no
H(16) C(19) H(18) 104.9 . . . no
H(17) C(19) H(18) 109.3 . . . no
N(4) C(20) C(18) 112.9(3) . . . ?
N(4) C(20) C(21) 124.5(4) . . . ?
C(18) C(20) C(21) 122.2(3) . . . ?
C(20) C(21) C(22) 118.4(2) . . . ?
C(20) C(21) H(19) 120.6 . . . no
C(22) C(21) H(19) 121.0 . . . no
C(21) C(22) C(23) 119.6(2) . . . ?
C(21) C(22) H(20) 121.1 . . . no
C(23) C(22) H(20) 119.2 . . . no
C(22) C(23) C(24) 119.2(2) . . . ?
C(22) C(23) H(21) 116.7 . . . no
C(24) C(23) H(21) 123.3 . . . no
N(4) C(24) C(23) 123.5(2) . . . ?
N(4) C(24) H(22) 113.5 . . . no
C(23) C(24) H(22) 122.7 . . . no
N(5) C(25) C(18) 116.6(2) . . . ?
N(5) C(25) C(26) 121.9(2) . . . ?
C(18) C(25) C(26) 121.5(2) . . . ?
C(25) C(26) C(27) 119.9(3) . . . ?
C(25) C(26) H(23) 120.6 . . . no
C(27) C(26) H(23) 119.6 . . . no
C(26) C(27) C(28) 118.8(4) . . . ?
C(26) C(27) H(24) 119.3 . . . no
C(28) C(27) H(24) 121.9 . . . no
C(27) C(28) C(29) 118.7(4) . . . ?
C(27) C(28) H(25) 119.7 . . . no
C(29) C(28) H(25) 121.6 . . . no
N(5) C(29) C(28) 123.2(3) . . . ?
N(5) C(29) H(26) 119.1 . . . no
C(28) C(29) H(26) 117.7 . . . no
N(6) C(30) C(18) 115.7(3) . . . ?
N(6) C(30) C(31) 122.3(2) . . . ?
C(18) C(30) C(31) 121.9(3) . . . ?
C(30) C(31) C(32) 119.6(3) . . . ?
C(30) C(31) H(27) 120.2 . . . no
C(32) C(31) H(27) 120.1 . . . no
C(31) C(32) C(33) 119.1(4) . . . ?
C(31) C(32) H(28) 123.8 . . . no
C(33) C(32) H(28) 117.0 . . . no
C(32) C(33) C(34) 118.4(3) . . . ?
C(32) C(33) H(29) 127.0 . . . no
C(34) C(33) H(29) 114.0 . . . no
N(6) C(34) C(33) 123.5(3) . . . ?
N(6) C(34) H(30) 117.8 . . . no
C(33) C(34) H(30) 118.7 . . . no
S(1) C(35) F(1) 112.5(1) . . . ?
S(1) C(35) F(2) 112.20(2) . . . ?
S(1) C(35) F(3) 111.39(6) . . . ?
F(1) C(35) F(2) 107.57(2) . . . ?
F(1) C(35) F(3) 106.0(1) . . . ?
F(2) C(35) F(3) 106.82(7) . . . ?
O(6) C(36) C(37) 122.8(3) . . . ?
O(6) C(36) C(38) 121.1(3) . . . ?
C(37) C(36) C(38) 116.1(1) . . . ?
C(36) C(37) H(31) 111.4 . . . no
C(36) C(37) H(32) 110.7 . . . no
C(36) C(37) H(33) 111.6 . . . no
H(31) C(37) H(32) 107.4 . . . no
H(31) C(37) H(33) 107.9 . . . no
H(32) C(37) H(33) 107.6 . . . no
C(36) C(38) H(34) 109.9 . . . no
C(36) C(38) H(35) 112.0 . . . no
C(36) C(38) H(36) 109.0 . . . no
H(34) C(38) H(35) 110.1 . . . no
H(34) C(38) H(36) 106.1 . . . no
H(35) C(38) H(36) 109.5 . . . no

loop_
_geom_bond_atom_site_label_1
_geom_bond_atom_site_label_2
_geom_bond_distance
_geom_bond_site_symmetry_1
_geom_bond_site_symmetry_2
_geom_bond_publ_flag
Cu(1) N(2) 2.111(2) . . ?
Cu(1) N(3) 2.013(3) . . ?
Cu(1) N(5) 2.0107(5) . . ?
Cu(1) N(6) 2.0943(6) . . ?
S(1) O(3) 1.433(2) . . ?
S(1) O(4) 1.433(4) . . ?
S(1) O(5) 1.421(4) . . ?
S(1) C(35) 1.790(1) . . ?
F(1) C(35) 1.314(1) . . ?
F(2) C(35) 1.3267(2) . . ?
F(3) C(35) 1.3220(2) . . ?
O(1) C(1) 1.4369(6) . . ?
O(1) C(2) 1.434(3) . . ?
O(2) C(18) 1.434(4) . . ?
O(2) C(19) 1.431(4) . . ?
O(6) C(36) 1.208(4) . . ?
N(1) C(3) 1.348(4) . . ?
N(1) C(7) 1.337(4) . . ?
N(2) C(8) 1.349(5) . . ?
N(2) C(12) 1.344(4) . . ?
N(3) C(13) 1.352(3) . . ?
N(3) C(17) 1.356(3) . . ?
N(4) C(20) 1.378(4) . . ?
N(4) C(24) 1.372(3) . . ?
N(5) C(25) 1.3541(4) . . ?
N(5) C(29) 1.344(3) . . ?
N(6) C(30) 1.350(4) . . ?
N(6) C(34) 1.3461(8) . . ?
C(1) C(3) 1.530(3) . . ?
C(1) C(8) 1.522(5) . . ?
C(1) C(13) 1.538(3) . . ?
C(2) H(1) 0.971(4) . . no
C(2) H(2) 0.970(4) . . no
C(2) H(3) 0.972(4) . . no
C(3) C(4) 1.387(4) . . ?
C(4) C(5) 1.378(5) . . ?
C(4) H(4) 0.989(6) . . no
C(5) C(6) 1.368(5) . . ?
C(5) H(5) 0.985(5) . . no
C(6) C(7) 1.379(5) . . ?
C(6) H(6) 0.99 . . no
C(7) H(7) 0.98 . . no
C(8) C(9) 1.386(5) . . ?
C(9) C(10) 1.371(3) . . ?
C(9) H(8) 0.98 . . no
C(10) C(11) 1.376(3) . . ?
C(10) H(9) 0.98 . . no
C(11) C(12) 1.381(1) . . ?
C(11) H(10) 0.98 . . no
C(12) H(11) 0.99 . . no
C(13) C(14) 1.381(4) . . ?
C(14) C(15) 1.385(4) . . ?
C(14) H(12) 0.98 . . no
C(15) C(16) 1.369(4) . . ?
C(15) H(13) 0.98 . . no
C(16) C(17) 1.374(5) . . ?
C(16) H(14) 0.97 . . no
C(17) H(15) 0.98 . . no
C(18) C(20) 1.543(7) . . ?
C(18) C(25) 1.524(4) . . ?
C(18) C(30) 1.537(4) . . ?
C(19) H(16) 0.99 . . no
C(19) H(17) 0.93 . . no
C(19) H(18) 0.97 . . no
C(20) C(21) 1.340(5) . . ?
C(21) C(22) 1.382(4) . . ?
C(21) H(19) 0.98 . . no
C(22) C(23) 1.3716(2) . . ?
C(22) H(20) 0.99 . . no
C(23) C(24) 1.3528(8) . . ?
C(23) H(21) 0.98 . . no
C(24) H(22) 0.98 . . no
C(25) C(26) 1.376(4) . . ?
C(26) C(27) 1.383(5) . . ?
C(26) H(23) 0.98 . . no
C(27) C(28) 1.373(5) . . ?
C(27) H(24) 0.98 . . no
C(28) C(29) 1.385(6) . . ?
C(28) H(25) 0.97 . . no
C(29) H(26) 0.99 . . no
C(30) C(31) 1.379(5) . . ?
C(31) C(32) 1.374(5) . . ?
C(31) H(27) 0.98 . . no
C(32) C(33) 1.372(6) . . ?
C(32) H(28) 0.99 . . no
C(33) C(34) 1.383(5) . . ?
C(33) H(29) 0.98 . . no
C(34) H(30) 1.00 . . no
C(36) C(37) 1.480(3) . . ?
C(36) C(38) 1.498(4) . . ?
C(37) H(31) 0.96 . . no
C(37) H(32) 0.96 . . no
C(37) H(33) 0.96 . . no
C(38) H(34) 0.97 . . no
C(38) H(35) 0.93 . . no
C(38) H(36) 0.97 . . no

loop_
_geom_torsion_atom_site_label_1
_geom_torsion_atom_site_label_2
_geom_torsion_atom_site_label_3
_geom_torsion_atom_site_label_4
_geom_torsion_site_symmetry_1
_geom_torsion_site_symmetry_2
_geom_torsion_site_symmetry_3
_geom_torsion_site_symmetry_4
_geom_torsion
_geom_torsion_publ_flag
Cu(1) N(2) C(8) C(1) . . . . 10.5(5) no
Cu(1) N(2) C(8) C(9) . . . . -169.2(3) no
Cu(1) N(2) C(12) C(11) . . . . 169.2(1) no
Cu(1) N(3) C(13) C(1) . . . . -9.7(3) no
Cu(1) N(3) C(13) C(14) . . . . 165.7(2) no
Cu(1) N(3) C(17) C(16) . . . . -167.3(2) no
Cu(1) N(5) C(25) C(18) . . . . -9.0(3) no
Cu(1) N(5) C(25) C(26) . . . . 169.5(2) no
Cu(1) N(5) C(29) C(28) . . . . -171.3(3) no
Cu(1) N(6) C(30) C(18) . . . . 17.1(5) no
Cu(1) N(6) C(30) C(31) . . . . -163.9(3) no
Cu(1) N(6) C(34) C(33) . . . . 164.7(1) no
F(1) C(35) S(1) O(3) . . . . -59.7(1) no
F(1) C(35) S(1) O(4) . . . . 59.9(2) no
F(1) C(35) S(1) O(5) . . . . 179.7(1) no
F(2) C(35) S(1) O(3) . . . . 61.8(1) no
F(2) C(35) S(1) O(4) . . . . -178.7(2) no
F(2) C(35) S(1) O(5) . . . . -58.8(1) no
F(3) C(35) S(1) O(3) . . . . -178.5(1) no
F(3) C(35) S(1) O(4) . . . . -59.0(2) no
F(3) C(35) S(1) O(5) . . . . 60.9(2) no
O(1) C(1) C(3) N(1) . . . . -67.6(3) no
O(1) C(1) C(3) C(4) . . . . 104.4(3) no
O(1) C(1) C(8) N(2) . . . . 177.8(3) no
O(1) C(1) C(8) C(9) . . . . -2.5(4) no
O(1) C(1) C(13) N(3) . . . . -179.0(2) no
O(1) C(1) C(13) C(14) . . . . 5.6(3) no
O(2) C(18) C(20) N(4) . . . . -65.3(3) no
O(2) C(18) C(20) C(21) . . . . 108.3(3) no
O(2) C(18) C(25) N(5) . . . . 178.0(2) no
O(2) C(18) C(25) C(26) . . . . -0.5(4) no
O(2) C(18) C(30) N(6) . . . . 174.7(3) no
O(2) C(18) C(30) C(31) . . . . -4.3(5) no
N(1) C(3) C(1) C(8) . . . . 47.9(3) no
N(1) C(3) C(1) C(13) . . . . 171.6(2) no
N(1) C(3) C(4) C(5) . . . . 1.8(5) no
N(1) C(7) C(6) C(5) . . . . 0.8(6) no
N(2) Cu(1) N(3) C(13) . . . . -32.3(2) no
N(2) Cu(1) N(3) C(17) . . . . 133.8(2) no
N(2) Cu(1) N(5) C(25) . . . . -145.8(2) no
N(2) Cu(1) N(5) C(29) . . . . 23.5(2) no
N(2) Cu(1) N(6) C(30) . . . . 143.1(3) no
N(2) Cu(1) N(6) C(34) . . . . -22.2(3) no
N(2) C(8) C(1) C(3) . . . . 60.8(4) no
N(2) C(8) C(1) C(13) . . . . -66.1(4) no
N(2) C(8) C(9) C(10) . . . . 1.1(5) no
N(2) C(12) C(11) C(10) . . . . -1.0(3) no
N(3) Cu(1) N(2) C(8) . . . . 32.3(3) no
N(3) Cu(1) N(2) C(12) . . . . -135.1(2) no
N(3) Cu(1) N(5) C(25) . . . . 95.7(1) no
N(3) Cu(1) N(5) C(29) . . . . -95.0(2) no
N(3) Cu(1) N(6) C(30) . . . . -117.9(3) no
N(3) Cu(1) N(6) C(34) . . . . 76.9(2) no
N(3) C(13) C(1) C(3) . . . . -58.5(3) no
N(3) C(13) C(1) C(8) . . . . 66.8(3) no
N(3) C(13) C(14) C(15) . . . . 1.8(4) no
N(3) C(17) C(16) C(15) . . . . 0.3(5) no
N(4) C(20) C(18) C(25) . . . . 173.0(2) no
N(4) C(20) C(18) C(30) . . . . 48.9(4) no
N(4) C(20) C(21) C(22) . . . . 1.2(5) no
N(4) C(24) C(23) C(22) . . . . -0.9(2) no
N(5) Cu(1) N(2) C(8) . . . . -110.8(3) no
N(5) Cu(1) N(2) C(12) . . . . 81.8(2) no
N(5) Cu(1) N(3) C(13) . . . . 95.2(2) no
N(5) Cu(1) N(3) C(17) . . . . -98.7(2) no
N(5) Cu(1) N(6) C(30) . . . . 24.8(3) no
N(5) Cu(1) N(6) C(34) . . . . -140.5(2) no
N(5) C(25) C(18) C(20) . . . . -60.7(3) no
N(5) C(25) C(18) C(30) . . . . 63.9(4) no
N(5) C(25) C(26) C(27) . . . . 0.8(5) no
N(5) C(29) C(28) C(27) . . . . 1.6(6) no
N(6) Cu(1) N(2) C(8) . . . . 146.5(3) no
N(6) Cu(1) N(2) C(12) . . . . -20.9(3) no
N(6) Cu(1) N(3) C(13) . . . . -147.4(2) no
N(6) Cu(1) N(3) C(17) . . . . 18.8(2) no
N(6) Cu(1) N(5) C(25) . . . . -29.3(1) no
N(6) Cu(1) N(5) C(29) . . . . 140.0(2) no
N(6) C(30) C(18) C(20) . . . . 57.9(4) no
N(6) C(30) C(18) C(25) . . . . -68.0(5) no
N(6) C(30) C(31) C(32) . . . . -1.6(7) no
N(6) C(34) C(33) C(32) . . . . 0.2(3) no
C(1) C(3) N(1) C(7) . . . . 170.1(3) no
C(1) C(3) C(4) C(5) . . . . -169.5(3) no
C(1) C(8) N(2) C(12) . . . . 178.3(3) no
C(1) C(8) C(9) C(10) . . . . -178.6(3) no
C(1) C(13) N(3) C(17) . . . . -176.0(2) no
C(1) C(13) C(14) C(15) . . . . 177.0(2) no
C(2) O(1) C(1) C(3) . . . . -43.4(3) no
C(2) O(1) C(1) C(8) . . . . -162.8(2) no
C(2) O(1) C(1) C(13) . . . . 81.1(2) no
C(3) N(1) C(7) C(6) . . . . 0.8(6) no
C(3) C(1) C(8) C(9) . . . . -119.4(3) no
C(3) C(1) C(13) C(14) . . . . 126.1(2) no
C(3) C(4) C(5) C(6) . . . . -0.1(6) no
C(4) C(3) N(1) C(7) . . . . -2.1(5) no
C(4) C(3) C(1) C(8) . . . . -140.0(3) no
C(4) C(3) C(1) C(13) . . . . -16.4(3) no
C(4) C(5) C(6) C(7) . . . . -1.1(6) no
C(8) N(2) C(12) C(11) . . . . 1.5(4) no
C(8) C(1) C(13) C(14) . . . . -108.6(3) no
C(8) C(9) C(10) C(11) . . . . -0.6(4) no
C(9) C(8) N(2) C(12) . . . . -1.5(5) no
C(9) C(8) C(1) C(13) . . . . 113.6(3) no
C(9) C(10) C(11) C(12) . . . . 0.6(2) no
C(13) N(3) C(17) C(16) . . . . -0.5(4) no
C(13) C(14) C(15) C(16) . . . . -2.0(4) no
C(14) C(13) N(3) C(17) . . . . -0.6(4) no
C(14) C(15) C(16) C(17) . . . . 0.9(4) no
C(18) C(20) N(4) C(24) . . . . 170.7(2) no
C(18) C(20) C(21) C(22) . . . . -171.6(3) no
C(18) C(25) N(5) C(29) . . . . -178.4(2) no
C(18) C(25) C(26) C(27) . . . . 179.2(3) no
C(18) C(30) N(6) C(34) . . . . -177.1(3) no
C(18) C(30) C(31) C(32) . . . . 177.4(4) no
C(19) O(2) C(18) C(20) . . . . -41.2(4) no
C(19) O(2) C(18) C(25) . . . . 82.8(4) no
C(19) O(2) C(18) C(30) . . . . -159.5(3) no
C(20) N(4) C(24) C(23) . . . . 2.6(3) no
C(20) C(18) C(25) C(26) . . . . 120.9(3) no
C(20) C(18) C(30) C(31) . . . . -121.1(4) no
C(20) C(21) C(22) C(23) . . . . 0.7(5) no
C(21) C(20) N(4) C(24) . . . . -2.7(4) no
C(21) C(20) C(18) C(25) . . . . -13.4(4) no
C(21) C(20) C(18) C(30) . . . . -137.5(3) no
C(21) C(22) C(23) C(24) . . . . -0.8(3) no
C(25) N(5) C(29) C(28) . . . . -1.4(4) no
C(25) C(18) C(30) C(31) . . . . 113.0(4) no
C(25) C(26) C(27) C(28) . . . . -0.5(6) no
C(26) C(25) N(5) C(29) . . . . 0.1(3) no
C(26) C(25) C(18) C(30) . . . . -114.6(4) no
C(26) C(27) C(28) C(29) . . . . -0.6(6) no
C(30) N(6) C(34) C(33) . . . . -1.2(4) no
C(30) C(31) C(32) C(33) . . . . 0.5(6) no
C(31) C(30) N(6) C(34) . . . . 1.9(5) no
C(31) C(32) C(33) C(34) . . . . 0.2(5) no
